data_7010680
loop_
_publ_author_name
'Ch\'erioux, Fr\'ed\'eric'
'Maisse-Fran\,cois, Aline'
'Neels, Antonia'
'Stoeckli-Evans, Helen'
'S\"uss-Fink, Georg'

_publ_section_title
;
 Nucleophilic addition reactions on the electron-deficient cluster
 dication [H4Ru4(C6H6)4]2+: synthesis and structural characterisation
 of the water-soluble cluster cations [H3Ru4(C6H6)4(CO)]+and
 [H3Ru4(C6H6)4(OH)]2+&#x2020;
;
_journal_issue 14
_journal_name_full 'Journal of the Chemical Society, Dalton Transactions'
_journal_page_first 2184
_journal_paper_doi 10.1039/b102108g
_journal_year 2001
_chemical_formula_sum 'C24 H46 Cl2 O10 Ru4'
_chemical_formula_weight 969.79
_chemical_name_systematic
; 
? 
;
_space_group_IT_number 8
_symmetry_cell_setting monoclinic
_symmetry_space_group_name_Hall 'C -2y'
_symmetry_space_group_name_H-M 'C 1 m 1'
_atom_sites_solution_hydrogens geom
_atom_sites_solution_primary direct
_atom_sites_solution_secondary difmap
_audit_creation_method SHELXL-97
_cell_angle_alpha 90.00
_cell_angle_beta 106.534(12)
_cell_angle_gamma 90.00
_cell_formula_units_Z 2
_cell_length_a 9.4441(10)
_cell_length_b 16.2936(13)
_cell_length_c 11.2913(12)
_cell_measurement_reflns_used 6062
_cell_measurement_temperature 153(2)
_cell_measurement_theta_max 26.05
_cell_measurement_theta_min 1.65
_cell_volume 1665.6(3)
_computing_cell_refinement 'CELL, Stoe & Cie Company, Germany'
_computing_data_collection 'EXPOSE, Stoe & Cie Company, Germany'
_computing_data_reduction 'INTEGRATE, Stoe & Cie Company, Germany'
_computing_molecular_graphics 'PLATON97 (Spek, 1997)'
_computing_publication_material 'SHELXL-97 (Sheldrick, 1997)'
_computing_structure_refinement 'SHELXL-97 (Sheldrick, 1997)'
_computing_structure_solution 'SHELXS-97 (Sheldrick, 1990)'
_diffrn_ambient_temperature 153(2)
_diffrn_detector_area_resol_mean 0.81\%A
_diffrn_measured_fraction_theta_full 0.988
_diffrn_measured_fraction_theta_max 0.988
_diffrn_measurement_device_type 'IPDS, Stoe & Cie Company, Germany'
_diffrn_measurement_method 'Phi oscillation scans'
_diffrn_radiation_monochromator graphite
_diffrn_radiation_source 'fine-focus sealed tube'
_diffrn_radiation_type MoK\a
_diffrn_radiation_wavelength 0.71073
_diffrn_reflns_av_R_equivalents 0.0507
_diffrn_reflns_av_sigmaI/netI 0.0694
_diffrn_reflns_limit_h_max 11
_diffrn_reflns_limit_h_min -11
_diffrn_reflns_limit_k_max 19
_diffrn_reflns_limit_k_min -19
_diffrn_reflns_limit_l_max 13
_diffrn_reflns_limit_l_min -13
_diffrn_reflns_number 6545
_diffrn_reflns_theta_full 25.94
_diffrn_reflns_theta_max 25.94
_diffrn_reflns_theta_min 1.88
_diffrn_standards_decay_% 0
_diffrn_standards_number 0
_exptl_absorpt_coefficient_mu 1.987
_exptl_absorpt_correction_type none
_exptl_crystal_colour plate
_exptl_crystal_density_diffrn 1.934
_exptl_crystal_density_meas ?
_exptl_crystal_density_method 'not measured'
_exptl_crystal_description block
_exptl_crystal_F_000 960
_exptl_crystal_size_max 0.30
_exptl_crystal_size_mid 0.25
_exptl_crystal_size_min 0.05
_refine_diff_density_max 0.876
_refine_diff_density_min -1.087
_refine_diff_density_rms 0.171
_refine_ls_abs_structure_details 'Flack H D (1983), Acta Cryst. A39, 876-881'
_refine_ls_abs_structure_Flack -0.03(7)
_refine_ls_extinction_method none
_refine_ls_goodness_of_fit_ref 0.952
_refine_ls_hydrogen_treatment mixed
_refine_ls_matrix_type full
_refine_ls_number_parameters 193
_refine_ls_number_reflns 3255
_refine_ls_number_restraints 2
_refine_ls_restrained_S_all 0.952
_refine_ls_R_factor_all 0.0435
_refine_ls_R_factor_gt 0.0345
_refine_ls_shift/su_max 0.002
_refine_ls_shift/su_mean 0.000
_refine_ls_structure_factor_coef Fsqd
_refine_ls_weighting_details 'calc w=1/[\s^2^(Fo^2^)+(0.0393P)^2^+0.0000P] where P=(Fo^2^+2Fc^2^)/3'
_refine_ls_weighting_scheme calc
_refine_ls_wR_factor_gt 0.0734
_refine_ls_wR_factor_ref 0.0755
_reflns_number_gt 2810
_reflns_number_total 3255
_reflns_threshold_expression >2sigma(I)
_cod_data_source_file b102108g.txt
_cod_data_source_block compound4a
_cod_depositor_comments
;
The following automatic conversions were performed:

'_exptl_crystal_density_meas' value 'none' was changed to '?' - the
value is perceived as not measured.

Automatic conversion script
Id: cif_fix_values 3008 2015-01-20 13:52:24Z robertas 
;
_cod_original_sg_symbol_H-M 'C m'
_cod_database_code 7010680

loop_
_symmetry_equiv_pos_as_xyz
'x, y, z'
'x, -y, z'
'x+1/2, y+1/2, z'
'x+1/2, -y+1/2, z'

loop_
_atom_site_label
_atom_site_type_symbol
_atom_site_fract_x
_atom_site_fract_y
_atom_site_fract_z
_atom_site_U_iso_or_equiv
_atom_site_adp_type
_atom_site_occupancy
_atom_site_symmetry_multiplicity
_atom_site_calc_flag
_atom_site_refinement_flags
_atom_site_disorder_assembly
_atom_site_disorder_group
C1 C -0.2165(10) 0.2161(5) -0.1915(8) 0.033(2) Uani 1 1 d . . .
H1 H -0.1277 0.2431 -0.1482 0.039 Uiso 1 1 calc R . .
C2 C -0.2496(12) 0.2034(5) -0.3228(8) 0.037(2) Uani 1 1 d . . .
H2 H -0.1834 0.2222 -0.3664 0.044 Uiso 1 1 calc R . .
C3 C -0.3800(11) 0.1631(5) -0.3855(9) 0.033(2) Uani 1 1 d . . .
H3 H -0.4054 0.1579 -0.4728 0.040 Uiso 1 1 calc R . .
C4 C -0.4746(9) 0.1300(6) -0.3208(8) 0.037(2) Uani 1 1 d . . .
H4 H -0.5601 0.0998 -0.3631 0.045 Uiso 1 1 calc R . .
C5 C -0.4388(9) 0.1430(6) -0.1879(8) 0.031(2) Uani 1 1 d . . .
H5 H -0.5002 0.1200 -0.1429 0.038 Uiso 1 1 calc R . .
C6 C -0.3158(9) 0.1885(6) -0.1266(7) 0.026(2) Uani 1 1 d . . .
H6 H -0.2981 0.2012 -0.0415 0.032 Uiso 1 1 calc R . .
C7 C -0.1855(9) 0.0435(5) 0.1302(7) 0.0238(18) Uani 1 1 d . . .
H7 H -0.2734 0.0728 0.1271 0.029 Uiso 1 1 calc R . .
C8 C -0.0517(9) 0.0869(5) 0.1348(7) 0.0217(17) Uani 1 1 d . . .
H8 H -0.0505 0.1452 0.1360 0.026 Uiso 1 1 calc R . .
C9 C 0.0788(8) 0.0427(5) 0.1376(7) 0.0234(17) Uani 1 1 d . . .
H9 H 0.1667 0.0717 0.1394 0.028 Uiso 1 1 calc R . .
C10 C 0.2450(12) 0.0000 -0.1088(11) 0.026(3) Uani 1 2 d S . .
H10 H 0.2934 0.0000 -0.0226 0.031 Uiso 1 2 calc SR . .
C11 C 0.2103(8) 0.0750(5) -0.1704(7) 0.0272(18) Uani 1 1 d . . .
H11 H 0.2274 0.1251 -0.1256 0.033 Uiso 1 1 calc R . .
C12 C 0.1471(8) 0.0754(5) -0.3056(7) 0.0251(18) Uani 1 1 d . . .
H12 H 0.1227 0.1256 -0.3495 0.030 Uiso 1 1 calc R . .
C13 C 0.1237(12) 0.0000 -0.3683(10) 0.023(2) Uani 1 2 d S . .
H13 H 0.0909 0.0000 -0.4560 0.028 Uiso 1 2 calc SR . .
Cl1 Cl 0.4467(2) 0.16751(12) 0.09581(17) 0.0270(4) Uani 1 1 d . . .
Ru1 Ru -0.24882(5) 0.08437(3) -0.22995(5) 0.01211(13) Uani 1 1 d . . .
H1RU H -0.0724 0.0918 -0.2292 0.020 Uiso 1 1 d . . .
Ru2 Ru -0.10013(8) 0.0000 -0.02165(7) 0.01214(19) Uani 1 2 d S . .
Ru3 Ru 0.00609(8) 0.0000 -0.22219(6) 0.01138(18) Uani 1 2 d S . .
O1 O -0.1967(8) 0.0000 -0.3344(7) 0.026(2) Uani 1 2 d S . .
H1O H -0.2301 0.0000 -0.4226 0.020 Uiso 1 2 d S . .
O2 O -0.2341(9) 0.0000 -0.5918(7) 0.027(2) Uani 1 2 d S . .
O3 O -0.0933(6) 0.1499(4) -0.5672(5) 0.0347(15) Uani 1 1 d . . .
O4 O -0.2550(7) 0.2542(3) -0.7542(5) 0.0308(14) Uani 1 1 d . . .
O5 O 0.2011(7) -0.1473(4) -0.5627(5) 0.0351(14) Uani 1 1 d . . .
O6 O 0.3455(10) 0.0000 -0.5631(7) 0.0318(19) Uani 1 2 d S . .
O7 O 0.4850(8) 0.0000 -0.7570(7) 0.0276(18) Uani 1 2 d S . .

loop_
_atom_site_aniso_label
_atom_site_aniso_U_11
_atom_site_aniso_U_22
_atom_site_aniso_U_33
_atom_site_aniso_U_23
_atom_site_aniso_U_13
_atom_site_aniso_U_12
C1 0.043(5) 0.009(4) 0.047(5) -0.011(3) 0.016(4) -0.006(4)
C2 0.062(7) 0.015(4) 0.043(5) 0.014(4) 0.029(5) 0.005(5)
C3 0.036(5) 0.021(5) 0.040(5) 0.012(4) 0.008(4) 0.017(4)
C4 0.020(4) 0.042(6) 0.038(5) -0.008(4) -0.010(4) 0.020(4)
C5 0.015(4) 0.037(5) 0.048(5) -0.009(4) 0.019(4) 0.004(4)
C6 0.032(5) 0.024(5) 0.021(4) -0.007(3) 0.005(4) 0.010(4)
C7 0.031(5) 0.028(4) 0.016(4) -0.001(3) 0.013(3) -0.002(4)
C8 0.018(4) 0.027(4) 0.018(4) -0.010(3) 0.001(3) -0.004(4)
C9 0.020(4) 0.027(4) 0.022(4) -0.002(3) 0.004(3) 0.000(4)
C10 0.010(5) 0.042(8) 0.022(6) 0.000 -0.001(4) 0.000
C11 0.021(4) 0.032(5) 0.027(4) 0.000(4) 0.004(3) -0.017(4)
C12 0.023(4) 0.030(5) 0.025(4) 0.005(4) 0.011(3) -0.012(4)
C13 0.017(5) 0.036(7) 0.022(6) 0.000 0.016(5) 0.000
Cl1 0.0256(10) 0.0275(11) 0.0273(10) -0.0025(8) 0.0067(8) -0.0005(9)
Ru1 0.0110(3) 0.0104(3) 0.0159(3) -0.0005(2) 0.0053(2) -0.0002(3)
Ru2 0.0117(4) 0.0119(4) 0.0135(4) 0.000 0.0045(3) 0.000
Ru3 0.0102(4) 0.0108(4) 0.0135(4) 0.000 0.0040(3) 0.000
O1 0.018(4) 0.026(5) 0.039(5) 0.000 0.015(4) 0.000
O2 0.029(5) 0.037(5) 0.017(4) 0.000 0.006(4) 0.000
O3 0.028(3) 0.036(4) 0.040(4) 0.007(3) 0.011(3) -0.002(3)
O4 0.031(3) 0.026(3) 0.038(4) 0.000(3) 0.013(3) -0.001(3)
O5 0.044(4) 0.035(4) 0.028(3) -0.012(3) 0.013(3) -0.005(3)
O6 0.038(5) 0.032(5) 0.029(4) 0.000 0.015(4) 0.000
O7 0.023(4) 0.028(4) 0.031(4) 0.000 0.006(4) 0.000

loop_
_atom_type_symbol
_atom_type_description
_atom_type_scat_dispersion_real
_atom_type_scat_dispersion_imag
_atom_type_scat_source
C C 0.0033 0.0016 'International Tables Vol C Tables 4.2.6.8 and 6.1.1.4'
H H 0.0000 0.0000 'International Tables Vol C Tables 4.2.6.8 and 6.1.1.4'
Cl Cl 0.1484 0.1585 'International Tables Vol C Tables 4.2.6.8 and 6.1.1.4'
Ru Ru -1.2594 0.8363 'International Tables Vol C Tables 4.2.6.8 and 6.1.1.4'
O O 0.0106 0.0060 'International Tables Vol C Tables 4.2.6.8 and 6.1.1.4'

loop_
_geom_angle_atom_site_label_1
_geom_angle_atom_site_label_2
_geom_angle_atom_site_label_3
_geom_angle
_geom_angle_site_symmetry_1
_geom_angle_site_symmetry_3
_geom_angle_publ_flag
C6 C1 C2 120.3(8) . . ?
C6 C1 Ru1 73.6(5) . . ?
C2 C1 Ru1 71.2(5) . . ?
C3 C2 C1 119.4(9) . . ?
C3 C2 Ru1 73.2(5) . . ?
C1 C2 Ru1 70.5(5) . . ?
C2 C3 C4 120.9(8) . . ?
C2 C3 Ru1 70.2(5) . . ?
C4 C3 Ru1 70.5(5) . . ?
C3 C4 C5 118.8(8) . . ?
C3 C4 Ru1 72.5(5) . . ?
C5 C4 Ru1 70.2(4) . . ?
C6 C5 C4 120.6(8) . . ?
C6 C5 Ru1 73.8(5) . . ?
C4 C5 Ru1 71.3(4) . . ?
C5 C6 C1 119.6(7) . . ?
C5 C6 Ru1 69.9(5) . . ?
C1 C6 Ru1 69.3(4) . . ?
C7 C7 C8 119.5(5) 2 . ?
C7 C7 Ru2 71.3(2) 2 . ?
C8 C7 Ru2 71.0(4) . . ?
C9 C8 C7 120.0(7) . . ?
C9 C8 Ru2 70.9(4) . . ?
C7 C8 Ru2 71.0(4) . . ?
C9 C9 C8 120.5(5) 2 . ?
C9 C9 Ru2 71.5(2) 2 . ?
C8 C9 Ru2 71.5(4) . . ?
C11 C10 C11 121.8(11) 2 . ?
C11 C10 Ru3 70.3(5) 2 . ?
C11 C10 Ru3 70.3(5) . . ?
C10 C11 C12 119.2(8) . . ?
C10 C11 Ru3 73.3(6) . . ?
C12 C11 Ru3 70.3(4) . . ?
C13 C12 C11 118.6(8) . . ?
C13 C12 Ru3 72.6(5) . . ?
C11 C12 Ru3 70.8(4) . . ?
C12 C13 C12 122.2(10) 2 . ?
C12 C13 Ru3 70.6(5) 2 . ?
C12 C13 Ru3 70.6(5) . . ?
O1 Ru1 C1 139.4(3) . . ?
O1 Ru1 C5 142.5(3) . . ?
C1 Ru1 C5 67.0(3) . . ?
O1 Ru1 C2 107.3(3) . . ?
C1 Ru1 C2 38.2(3) . . ?
C5 Ru1 C2 80.1(4) . . ?
O1 Ru1 C4 109.3(3) . . ?
C1 Ru1 C4 79.9(4) . . ?
C5 Ru1 C4 38.5(3) . . ?
C2 Ru1 C4 67.2(4) . . ?
O1 Ru1 C3 96.1(3) . . ?
C1 Ru1 C3 67.0(3) . . ?
C5 Ru1 C3 67.5(3) . . ?
C2 Ru1 C3 36.6(4) . . ?
C4 Ru1 C3 36.9(4) . . ?
O1 Ru1 C6 174.5(3) . . ?
C1 Ru1 C6 37.2(3) . . ?
C5 Ru1 C6 36.3(3) . . ?
C2 Ru1 C6 67.6(3) . . ?
C4 Ru1 C6 67.1(3) . . ?
C3 Ru1 C6 78.5(3) . . ?
O1 Ru1 Ru2 90.5(2) . . ?
C1 Ru1 Ru2 108.2(2) . . ?
C5 Ru1 Ru2 106.4(2) . . ?
C2 Ru1 Ru2 141.4(3) . . ?
C4 Ru1 Ru2 139.1(3) . . ?
C3 Ru1 Ru2 173.2(2) . . ?
C6 Ru1 Ru2 94.8(2) . . ?
O1 Ru1 Ru1 45.56(15) . 2 ?
C1 Ru1 Ru1 168.1(2) . 2 ?
C5 Ru1 Ru1 115.7(2) . 2 ?
C2 Ru1 Ru1 151.6(2) . 2 ?
C4 Ru1 Ru1 109.6(3) . 2 ?
C3 Ru1 Ru1 124.9(2) . 2 ?
C6 Ru1 Ru1 139.0(2) . 2 ?
Ru2 Ru1 Ru1 59.900(14) . 2 ?
O1 Ru1 Ru3 45.8(2) . . ?
C1 Ru1 Ru3 114.3(2) . . ?
C5 Ru1 Ru3 165.9(2) . . ?
C2 Ru1 Ru3 109.8(3) . . ?
C4 Ru1 Ru3 154.2(2) . . ?
C3 Ru1 Ru3 126.5(2) . . ?
C6 Ru1 Ru3 137.1(2) . . ?
Ru2 Ru1 Ru3 59.49(2) . . ?
Ru1 Ru1 Ru3 60.030(14) 2 . ?
C9 Ru2 C9 36.9(4) . 2 ?
C9 Ru2 C8 37.6(3) . . ?
C9 Ru2 C8 67.2(3) 2 . ?
C9 Ru2 C8 67.2(3) . 2 ?
C9 Ru2 C8 37.6(3) 2 2 ?
C8 Ru2 C8 79.8(5) . 2 ?
C9 Ru2 C7 68.2(3) . . ?
C9 Ru2 C7 80.3(3) 2 . ?
C8 Ru2 C7 38.0(3) . . ?
C8 Ru2 C7 67.8(3) 2 . ?
C9 Ru2 C7 80.3(3) . 2 ?
C9 Ru2 C7 68.2(3) 2 2 ?
C8 Ru2 C7 67.8(3) . 2 ?
C8 Ru2 C7 38.0(3) 2 2 ?
C7 Ru2 C7 37.4(4) . 2 ?
C9 Ru2 Ru3 107.5(2) . . ?
C9 Ru2 Ru3 107.5(2) 2 . ?
C8 Ru2 Ru3 128.6(2) . . ?
C8 Ru2 Ru3 128.6(2) 2 . ?
C7 Ru2 Ru3 161.3(2) . . ?
C7 Ru2 Ru3 161.3(2) 2 . ?
C9 Ru2 Ru1 161.2(2) . 2 ?
C9 Ru2 Ru1 129.0(2) 2 2 ?
C8 Ru2 Ru1 161.3(2) . 2 ?
C8 Ru2 Ru1 107.7(2) 2 2 ?
C7 Ru2 Ru1 128.0(2) . 2 ?
C7 Ru2 Ru1 107.1(2) 2 2 ?
Ru3 Ru2 Ru1 60.45(2) . 2 ?
C9 Ru2 Ru1 129.0(2) . . ?
C9 Ru2 Ru1 161.2(2) 2 . ?
C8 Ru2 Ru1 107.7(2) . . ?
C8 Ru2 Ru1 161.3(2) 2 . ?
C7 Ru2 Ru1 107.1(2) . . ?
C7 Ru2 Ru1 128.0(2) 2 . ?
Ru3 Ru2 Ru1 60.45(2) . . ?
Ru1 Ru2 Ru1 60.20(3) 2 . ?
O1 Ru3 C12 108.6(3) . 2 ?
O1 Ru3 C12 108.6(3) . . ?
C12 Ru3 C12 67.5(5) 2 . ?
O1 Ru3 C11 141.4(2) . 2 ?
C12 Ru3 C11 38.9(3) 2 2 ?
C12 Ru3 C11 80.4(3) . 2 ?
O1 Ru3 C11 141.4(2) . . ?
C12 Ru3 C11 80.4(3) 2 . ?
C12 Ru3 C11 38.9(3) . . ?
C11 Ru3 C11 66.9(5) 2 . ?
O1 Ru3 C13 97.0(4) . . ?
C12 Ru3 C13 36.8(2) 2 . ?
C12 Ru3 C13 36.8(2) . . ?
C11 Ru3 C13 67.5(3) 2 . ?
C11 Ru3 C13 67.5(3) . . ?
O1 Ru3 C10 175.0(4) . . ?
C12 Ru3 C10 67.4(3) 2 . ?
C12 Ru3 C10 67.4(3) . . ?
C11 Ru3 C10 36.4(2) 2 . ?
C11 Ru3 C10 36.4(2) . . ?
C13 Ru3 C10 78.0(4) . . ?
O1 Ru3 Ru2 90.8(2) . . ?
C12 Ru3 Ru2 139.8(2) 2 . ?
C12 Ru3 Ru2 139.8(2) . . ?
C11 Ru3 Ru2 106.2(2) 2 . ?
C11 Ru3 Ru2 106.2(2) . . ?
C13 Ru3 Ru2 172.2(3) . . ?
C10 Ru3 Ru2 94.2(3) . . ?
O1 Ru3 Ru1 45.50(15) . 2 ?
C12 Ru3 Ru1 109.7(2) 2 2 ?
C12 Ru3 Ru1 153.1(2) . 2 ?
C11 Ru3 Ru1 114.9(2) 2 2 ?
C11 Ru3 Ru1 166.3(2) . 2 ?
C13 Ru3 Ru1 126.2(2) . 2 ?
C10 Ru3 Ru1 138.0(2) . 2 ?
Ru2 Ru3 Ru1 60.06(2) . 2 ?
O1 Ru3 Ru1 45.50(15) . . ?
C12 Ru3 Ru1 153.1(2) 2 . ?
C12 Ru3 Ru1 109.7(2) . . ?
C11 Ru3 Ru1 166.3(2) 2 . ?
C11 Ru3 Ru1 114.9(2) . . ?
C13 Ru3 Ru1 126.2(2) . . ?
C10 Ru3 Ru1 138.0(2) . . ?
Ru2 Ru3 Ru1 60.06(2) . . ?
Ru1 Ru3 Ru1 59.94(3) 2 . ?
Ru1 O1 Ru1 88.9(3) . 2 ?
Ru1 O1 Ru3 88.7(3) . . ?
Ru1 O1 Ru3 88.7(3) 2 . ?

loop_
_geom_bond_atom_site_label_1
_geom_bond_atom_site_label_2
_geom_bond_distance
_geom_bond_site_symmetry_2
_geom_bond_publ_flag
C1 C6 1.418(12) . ?
C1 C2 1.440(12) . ?
C1 Ru1 2.194(8) . ?
C2 C3 1.397(14) . ?
C2 Ru1 2.203(8) . ?
C3 C4 1.412(14) . ?
C3 Ru1 2.242(8) . ?
C4 C5 1.456(12) . ?
C4 Ru1 2.215(8) . ?
C5 C6 1.387(12) . ?
C5 Ru1 2.200(7) . ?
C6 Ru1 2.250(8) . ?
C7 C7 1.416(17) 2 ?
C7 C8 1.436(11) . ?
C7 Ru2 2.208(7) . ?
C8 C9 1.419(11) . ?
C8 Ru2 2.208(7) . ?
C9 C9 1.393(16) 2 ?
C9 Ru2 2.201(8) . ?
C10 C11 1.399(10) 2 ?
C10 C11 1.399(10) . ?
C10 Ru3 2.255(11) . ?
C11 C12 1.472(11) . ?
C11 Ru3 2.217(7) . ?
C12 C13 1.403(10) . ?
C12 Ru3 2.210(7) . ?
C13 C12 1.403(10) 2 ?
C13 Ru3 2.235(10) . ?
Ru1 O1 1.963(5) . ?
Ru1 Ru2 2.7411(9) . ?
Ru1 Ru1 2.7494(11) 2 ?
Ru1 Ru3 2.7519(8) . ?
Ru2 C9 2.201(8) 2 ?
Ru2 C8 2.208(7) 2 ?
Ru2 C7 2.208(7) 2 ?
Ru2 Ru3 2.7252(10) . ?
Ru2 Ru1 2.7411(9) 2 ?
Ru3 O1 1.973(8) . ?
Ru3 C12 2.210(7) 2 ?
Ru3 C11 2.217(7) 2 ?
Ru3 Ru1 2.7519(8) 2 ?
O1 Ru1 1.963(5) 2 ?

loop_
_geom_torsion_atom_site_label_1
_geom_torsion_atom_site_label_2
_geom_torsion_atom_site_label_3
_geom_torsion_atom_site_label_4
_geom_torsion
_geom_torsion_site_symmetry_1
_geom_torsion_site_symmetry_2
_geom_torsion_site_symmetry_3
_geom_torsion_site_symmetry_4
_geom_torsion_publ_flag
C6 C1 C2 C3 -0.4(13) . . . . ?
Ru1 C1 C2 C3 56.6(7) . . . . ?
C6 C1 C2 Ru1 -57.0(7) . . . . ?
C1 C2 C3 C4 -4.2(13) . . . . ?
Ru1 C2 C3 C4 51.0(7) . . . . ?
C1 C2 C3 Ru1 -55.3(7) . . . . ?
C2 C3 C4 C5 3.8(12) . . . . ?
Ru1 C3 C4 C5 54.7(7) . . . . ?
C2 C3 C4 Ru1 -50.9(7) . . . . ?
C3 C4 C5 C6 1.4(13) . . . . ?
Ru1 C4 C5 C6 57.2(8) . . . . ?
C3 C4 C5 Ru1 -55.8(7) . . . . ?
C4 C5 C6 C1 -6.0(13) . . . . ?
Ru1 C5 C6 C1 50.0(8) . . . . ?
C4 C5 C6 Ru1 -56.0(7) . . . . ?
C2 C1 C6 C5 5.6(13) . . . . ?
Ru1 C1 C6 C5 -50.3(8) . . . . ?
C2 C1 C6 Ru1 55.9(7) . . . . ?
C7 C7 C8 C9 0.9(9) 2 . . . ?
Ru2 C7 C8 C9 -53.3(6) . . . . ?
C7 C7 C8 Ru2 54.2(3) 2 . . . ?
C7 C8 C9 C9 -0.9(9) . . . 2 ?
Ru2 C8 C9 C9 -54.3(3) . . . 2 ?
C7 C8 C9 Ru2 53.4(6) . . . . ?
C11 C10 C11 C12 -5.3(16) 2 . . . ?
Ru3 C10 C11 C12 -55.2(7) . . . . ?
C11 C10 C11 Ru3 49.9(10) 2 . . . ?
C10 C11 C12 C13 0.0(12) . . . . ?
Ru3 C11 C12 C13 -56.6(7) . . . . ?
C10 C11 C12 Ru3 56.6(8) . . . . ?
C11 C12 C13 C12 5.3(15) . . . 2 ?
Ru3 C12 C13 C12 -50.4(9) . . . 2 ?
C11 C12 C13 Ru3 55.8(6) . . . . ?
C6 C1 Ru1 O1 173.1(5) . . . . ?
C2 C1 Ru1 O1 42.1(8) . . . . ?
C6 C1 Ru1 C5 27.3(5) . . . . ?
C2 C1 Ru1 C5 -103.8(6) . . . . ?
C6 C1 Ru1 C2 131.0(8) . . . . ?
C6 C1 Ru1 C4 65.3(5) . . . . ?
C2 C1 Ru1 C4 -65.7(6) . . . . ?
C6 C1 Ru1 C3 101.5(6) . . . . ?
C2 C1 Ru1 C3 -29.5(6) . . . . ?
C2 C1 Ru1 C6 -131.0(8) . . . . ?
C6 C1 Ru1 Ru2 -73.3(5) . . . . ?
C2 C1 Ru1 Ru2 155.7(5) . . . . ?
C6 C1 Ru1 Ru1 -78.3(13) . . . 2 ?
C2 C1 Ru1 Ru1 150.6(9) . . . 2 ?
C6 C1 Ru1 Ru3 -137.3(4) . . . . ?
C2 C1 Ru1 Ru3 91.6(5) . . . . ?
C6 C5 Ru1 O1 -171.1(5) . . . . ?
C4 C5 Ru1 O1 -40.0(8) . . . . ?
C6 C5 Ru1 C1 -27.9(5) . . . . ?
C4 C5 Ru1 C1 103.2(6) . . . . ?
C6 C5 Ru1 C2 -65.5(5) . . . . ?
C4 C5 Ru1 C2 65.6(6) . . . . ?
C6 C5 Ru1 C4 -131.1(8) . . . . ?
C6 C5 Ru1 C3 -101.5(6) . . . . ?
C4 C5 Ru1 C3 29.6(6) . . . . ?
C4 C5 Ru1 C6 131.1(8) . . . . ?
C6 C5 Ru1 Ru2 75.3(5) . . . . ?
C4 C5 Ru1 Ru2 -153.6(5) . . . . ?
C6 C5 Ru1 Ru1 139.3(5) . . . 2 ?
C4 C5 Ru1 Ru1 -89.6(6) . . . 2 ?
C6 C5 Ru1 Ru3 70.3(12) . . . . ?
C4 C5 Ru1 Ru3 -158.7(8) . . . . ?
C3 C2 Ru1 O1 76.6(6) . . . . ?
C1 C2 Ru1 O1 -152.8(5) . . . . ?
C3 C2 Ru1 C1 -130.6(8) . . . . ?
C3 C2 Ru1 C5 -65.4(6) . . . . ?
C1 C2 Ru1 C5 65.1(6) . . . . ?
C3 C2 Ru1 C4 -27.5(5) . . . . ?
C1 C2 Ru1 C4 103.1(6) . . . . ?
C1 C2 Ru1 C3 130.6(8) . . . . ?
C3 C2 Ru1 C6 -101.1(6) . . . . ?
C1 C2 Ru1 C6 29.5(5) . . . . ?
C3 C2 Ru1 Ru2 -169.4(4) . . . . ?
C1 C2 Ru1 Ru2 -38.8(8) . . . . ?
C3 C2 Ru1 Ru1 61.7(8) . . . 2 ?
C1 C2 Ru1 Ru1 -167.7(4) . . . 2 ?
C3 C2 Ru1 Ru3 125.0(5) . . . . ?
C1 C2 Ru1 Ru3 -104.4(5) . . . . ?
C3 C4 Ru1 O1 -74.0(6) . . . . ?
C5 C4 Ru1 O1 155.5(5) . . . . ?
C3 C4 Ru1 C1 65.0(5) . . . . ?
C5 C4 Ru1 C1 -65.5(6) . . . . ?
C3 C4 Ru1 C5 130.5(8) . . . . ?
C3 C4 Ru1 C2 27.3(5) . . . . ?
C5 C4 Ru1 C2 -103.3(6) . . . . ?
C5 C4 Ru1 C3 -130.5(8) . . . . ?
C3 C4 Ru1 C6 101.6(6) . . . . ?
C5 C4 Ru1 C6 -29.0(5) . . . . ?
C3 C4 Ru1 Ru2 171.2(4) . . . . ?
C5 C4 Ru1 Ru2 40.7(7) . . . . ?
C3 C4 Ru1 Ru1 -122.5(5) . . . 2 ?
C5 C4 Ru1 Ru1 107.0(5) . . . 2 ?
C3 C4 Ru1 Ru3 -61.3(9) . . . . ?
C5 C4 Ru1 Ru3 168.2(5) . . . . ?
C2 C3 Ru1 O1 -110.9(5) . . . . ?
C4 C3 Ru1 O1 114.1(5) . . . . ?
C2 C3 Ru1 C1 30.7(6) . . . . ?
C4 C3 Ru1 C1 -104.3(6) . . . . ?
C2 C3 Ru1 C5 104.2(6) . . . . ?
C4 C3 Ru1 C5 -30.8(5) . . . . ?
C4 C3 Ru1 C2 -134.9(8) . . . . ?
C2 C3 Ru1 C4 134.9(8) . . . . ?
C2 C3 Ru1 C6 67.9(6) . . . . ?
C4 C3 Ru1 C6 -67.1(6) . . . . ?
C2 C3 Ru1 Ru2 77(2) . . . . ?
C4 C3 Ru1 Ru2 -58(2) . . . . ?
C2 C3 Ru1 Ru1 -149.3(4) . . . 2 ?
C4 C3 Ru1 Ru1 75.7(6) . . . 2 ?
C2 C3 Ru1 Ru3 -73.3(6) . . . . ?
C4 C3 Ru1 Ru3 151.7(4) . . . . ?
C5 C6 Ru1 O1 80(3) . . . . ?
C1 C6 Ru1 O1 -54(3) . . . . ?
C5 C6 Ru1 C1 134.6(8) . . . . ?
C1 C6 Ru1 C5 -134.6(8) . . . . ?
C5 C6 Ru1 C2 104.2(6) . . . . ?
C1 C6 Ru1 C2 -30.3(5) . . . . ?
C5 C6 Ru1 C4 30.6(6) . . . . ?
C1 C6 Ru1 C4 -104.0(6) . . . . ?
C5 C6 Ru1 C3 67.5(6) . . . . ?
C1 C6 Ru1 C3 -67.0(5) . . . . ?
C5 C6 Ru1 Ru2 -111.4(5) . . . . ?
C1 C6 Ru1 Ru2 114.1(5) . . . . ?
C5 C6 Ru1 Ru1 -63.4(6) . . . 2 ?
C1 C6 Ru1 Ru1 162.0(4) . . . 2 ?
C5 C6 Ru1 Ru3 -160.2(4) . . . . ?
C1 C6 Ru1 Ru3 65.2(6) . . . . ?
C8 C9 Ru2 C9 -132.5(4) . . . 2 ?
C9 C9 Ru2 C8 132.5(4) 2 . . . ?
C9 C9 Ru2 C8 29.2(3) 2 . . 2 ?
C8 C9 Ru2 C8 -103.3(6) . . . 2 ?
C9 C9 Ru2 C7 103.3(3) 2 . . . ?
C8 C9 Ru2 C7 -29.1(5) . . . . ?
C9 C9 Ru2 C7 66.4(2) 2 . . 2 ?
C8 C9 Ru2 C7 -66.0(5) . . . 2 ?
C9 C9 Ru2 Ru3 -96.03(10) 2 . . . ?
C8 C9 Ru2 Ru3 131.5(4) . . . . ?
C9 C9 Ru2 Ru1 -48.8(6) 2 . . 2 ?
C8 C9 Ru2 Ru1 178.8(5) . . . 2 ?
C9 C9 Ru2 Ru1 -161.8(2) 2 . . . ?
C8 C9 Ru2 Ru1 65.7(5) . . . . ?
C7 C8 Ru2 C9 -132.7(7) . . . . ?
C9 C8 Ru2 C9 28.7(4) . . . 2 ?
C7 C8 Ru2 C9 -104.0(5) . . . 2 ?
C9 C8 Ru2 C8 65.8(5) . . . 2 ?
C7 C8 Ru2 C8 -66.9(5) . . . 2 ?
C9 C8 Ru2 C7 132.7(7) . . . . ?
C9 C8 Ru2 C7 103.5(5) . . . 2 ?
C7 C8 Ru2 C7 -29.3(4) . . . 2 ?
C9 C8 Ru2 Ru3 -66.0(5) . . . . ?
C7 C8 Ru2 Ru3 161.3(4) . . . . ?
C9 C8 Ru2 Ru1 -178.8(5) . . . 2 ?
C7 C8 Ru2 Ru1 48.5(10) . . . 2 ?
C9 C8 Ru2 Ru1 -131.9(4) . . . . ?
C7 C8 Ru2 Ru1 95.4(5) . . . . ?
C7 C7 Ru2 C9 -103.0(3) 2 . . . ?
C8 C7 Ru2 C9 28.8(5) . . . . ?
C7 C7 Ru2 C9 -66.6(2) 2 . . 2 ?
C8 C7 Ru2 C9 65.2(5) . . . 2 ?
C7 C7 Ru2 C8 -131.8(4) 2 . . . ?
C7 C7 Ru2 C8 -29.7(3) 2 . . 2 ?
C8 C7 Ru2 C8 102.1(7) . . . 2 ?
C8 C7 Ru2 C7 131.8(4) . . . 2 ?
C7 C7 Ru2 Ru3 176.8(7) 2 . . . ?
C8 C7 Ru2 Ru3 -51.4(9) . . . . ?
C7 C7 Ru2 Ru1 65.96(15) 2 . . 2 ?
C8 C7 Ru2 Ru1 -162.2(4) . . . 2 ?
C7 C7 Ru2 Ru1 131.16(13) 2 . . . ?
C8 C7 Ru2 Ru1 -97.0(5) . . . . ?
O1 Ru1 Ru2 C9 124.6(3) . . . . ?
C1 Ru1 Ru2 C9 -18.8(4) . . . . ?
C5 Ru1 Ru2 C9 -89.4(3) . . . . ?
C2 Ru1 Ru2 C9 5.3(5) . . . . ?
C4 Ru1 Ru2 C9 -114.4(5) . . . . ?
C3 Ru1 Ru2 C9 -63(2) . . . . ?
C6 Ru1 Ru2 C9 -54.3(3) . . . . ?
Ru1 Ru1 Ru2 C9 160.0(3) 2 . . . ?
Ru3 Ru1 Ru2 C9 89.2(3) . . . . ?
O1 Ru1 Ru2 C9 89.0(7) . . . 2 ?
C1 Ru1 Ru2 C9 -54.3(7) . . . 2 ?
C5 Ru1 Ru2 C9 -124.9(7) . . . 2 ?
C2 Ru1 Ru2 C9 -30.2(8) . . . 2 ?
C4 Ru1 Ru2 C9 -149.9(7) . . . 2 ?
C3 Ru1 Ru2 C9 -99(2) . . . 2 ?
C6 Ru1 Ru2 C9 -89.8(7) . . . 2 ?
Ru1 Ru1 Ru2 C9 124.5(6) 2 . . 2 ?
Ru3 Ru1 Ru2 C9 53.7(6) . . . 2 ?
O1 Ru1 Ru2 C8 160.2(3) . . . . ?
C1 Ru1 Ru2 C8 16.9(3) . . . . ?
C5 Ru1 Ru2 C8 -53.7(3) . . . . ?
C2 Ru1 Ru2 C8 41.0(5) . . . . ?
C4 Ru1 Ru2 C8 -78.8(4) . . . . ?
C3 Ru1 Ru2 C8 . . . . . ?
Ru1 Ru1 Ru2 C7 -89.0(3) 2 . . 2 ?
Ru3 Ru1 Ru2 C7 -159.8(3) . . . 2 ?
O1 Ru1 Ru2 Ru3 35.40(18) . . . . ?
C1 Ru1 Ru2 Ru3 -108.0(2) . . . . ?
C5 Ru1 Ru2 Ru3 -178.6(2) . . . . ?
C2 Ru1 Ru2 Ru3 -83.9(4) . . . . ?
C4 Ru1 Ru2 Ru3 156.4(4) . . . . ?
C3 Ru1 Ru2 Ru3 -153(2) . . . . ?
C6 Ru1 Ru2 Ru3 -143.5(2) . . . . ?
Ru1 Ru1 Ru2 Ru3 70.816(16) 2 . . . ?
O1 Ru1 Ru2 Ru1 -35.42(18) . . . 2 ?
C1 Ru1 Ru2 Ru1 -178.8(2) . . . 2 ?
C5 Ru1 Ru2 Ru1 110.6(2) . . . 2 ?
C2 Ru1 Ru2 Ru1 -154.7(4) . . . 2 ?
C4 Ru1 Ru2 Ru1 85.6(4) . . . 2 ?
C3 Ru1 Ru2 Ru1 137(2) . . . 2 ?
C6 Ru1 Ru2 Ru1 145.7(2) . . . 2 ?
Ru3 Ru1 Ru2 Ru1 -70.816(16) . . . 2 ?
C13 C12 Ru3 O1 -76.4(6) . . . . ?
C11 C12 Ru3 O1 153.9(5) . . . . ?
C13 C12 Ru3 C12 26.6(6) . . . 2 ?
C11 C12 Ru3 C12 -103.1(5) . . . 2 ?
C13 C12 Ru3 C11 64.9(6) . . . 2 ?
C11 C12 Ru3 C11 -64.9(6) . . . 2 ?
C13 C12 Ru3 C11 129.8(8) . . . . ?
C11 C12 Ru3 C13 -129.8(8) . . . . ?
C13 C12 Ru3 C10 100.5(6) . . . . ?
C11 C12 Ru3 C10 -29.3(5) . . . . ?
C13 C12 Ru3 Ru2 168.8(5) . . . . ?
C11 C12 Ru3 Ru2 39.0(6) . . . . ?
C13 C12 Ru3 Ru1 -62.8(8) . . . 2 ?
C11 C12 Ru3 Ru1 167.5(4) . . . 2 ?
C13 C12 Ru3 Ru1 -124.7(5) . . . . ?
C11 C12 Ru3 Ru1 105.6(5) . . . . ?
C10 C11 Ru3 O1 -172.5(6) . . . . ?
C12 C11 Ru3 O1 -42.1(7) . . . . ?
C10 C11 Ru3 C12 -64.6(6) . . . 2 ?
C12 C11 Ru3 C12 65.9(6) . . . 2 ?
C10 C11 Ru3 C12 -130.4(8) . . . . ?
C10 C11 Ru3 C11 -26.5(6) . . . 2 ?
C12 C11 Ru3 C11 104.0(5) . . . 2 ?
C10 C11 Ru3 C13 -100.5(6) . . . . ?
C12 C11 Ru3 C13 29.9(5) . . . . ?
C12 C11 Ru3 C10 130.4(8) . . . . ?
C10 C11 Ru3 Ru2 74.6(6) . . . . ?
C12 C11 Ru3 Ru2 -154.9(4) . . . . ?
C10 C11 Ru3 Ru1 74.0(12) . . . 2 ?
C12 C11 Ru3 Ru1 -155.5(8) . . . 2 ?
C10 C11 Ru3 Ru1 138.6(5) . . . . ?
C12 C11 Ru3 Ru1 -90.9(5) . . . . ?
C12 C13 Ru3 O1 -111.9(5) 2 . . . ?
C12 C13 Ru3 O1 111.9(5) . . . . ?
C12 C13 Ru3 C12 -136.2(10) . . . 2 ?
C12 C13 Ru3 C12 136.2(10) 2 . . . ?
C12 C13 Ru3 C11 31.5(5) 2 . . 2 ?
C12 C13 Ru3 C11 -104.8(6) . . . 2 ?
C12 C13 Ru3 C11 104.8(6) 2 . . . ?
C12 C13 Ru3 C11 -31.5(5) . . . . ?
C12 C13 Ru3 C10 68.1(5) 2 . . . ?
C12 C13 Ru3 C10 -68.1(5) . . . . ?
C12 C13 Ru3 Ru2 68.1(5) 2 . . . ?
C12 C13 Ru3 Ru2 -68.1(5) . . . . ?
C12 C13 Ru3 Ru1 -73.6(6) 2 . . 2 ?
C12 C13 Ru3 Ru1 150.1(4) . . . 2 ?
C12 C13 Ru3 Ru1 -150.1(4) 2 . . . ?
C12 C13 Ru3 Ru1 73.6(6) . . . . ?
C11 C10 Ru3 O1 -68.2(5) 2 . . . ?
C11 C10 Ru3 O1 68.2(5) . . . . ?
C11 C10 Ru3 C12 -31.2(5) 2 . . 2 ?
C11 C10 Ru3 C12 105.2(6) . . . 2 ?
C11 C10 Ru3 C12 -105.2(6) 2 . . . ?
C11 C10 Ru3 C12 31.2(5) . . . . ?
C11 C10 Ru3 C11 136.3(11) . . . 2 ?
C11 C10 Ru3 C11 -136.3(11) 2 . . . ?
C11 C10 Ru3 C13 -68.2(5) 2 . . . ?
C11 C10 Ru3 C13 68.2(5) . . . . ?
C11 C10 Ru3 Ru2 111.8(5) 2 . . . ?
C11 C10 Ru3 Ru2 -111.8(5) . . . . ?
C11 C10 Ru3 Ru1 63.6(7) 2 . . 2 ?
C11 C10 Ru3 Ru1 -160.1(4) . . . 2 ?
C11 C10 Ru3 Ru1 160.1(4) 2 . . . ?
C11 C10 Ru3 Ru1 -63.6(7) . . . . ?
C9 Ru2 Ru3 O1 -160.6(2) . . . . ?
C9 Ru2 Ru3 O1 160.6(2) 2 . . . ?
C8 Ru2 Ru3 O1 -124.9(3) . . . . ?
C8 Ru2 Ru3 O1 124.9(3) 2 . . . ?
C7 Ru2 Ru3 O1 -87.0(7) . . . . ?
C7 Ru2 Ru3 O1 87.0(7) 2 . . . ?
Ru1 Ru2 Ru3 O1 35.203(15) 2 . . . ?
Ru1 Ru2 Ru3 O1 -35.203(15) . . . . ?
C9 Ru2 Ru3 C12 78.7(4) . . . 2 ?
C9 Ru2 Ru3 C12 39.9(4) 2 . . 2 ?
C8 Ru2 Ru3 C12 114.4(4) . . . 2 ?
C8 Ru2 Ru3 C12 4.2(5) 2 . . 2 ?
C7 Ru2 Ru3 C12 152.3(8) . . . 2 ?
C7 Ru2 Ru3 C12 -33.7(8) 2 . . 2 ?
Ru1 Ru2 Ru3 C12 -85.5(3) 2 . . 2 ?
Ru1 Ru2 Ru3 C12 -155.9(3) . . . 2 ?
C9 Ru2 Ru3 C12 -39.9(4) . . . . ?
C9 Ru2 Ru3 C12 -78.7(4) 2 . . . ?
C8 Ru2 Ru3 C12 -4.2(5) . . . . ?
C8 Ru2 Ru3 C12 -114.4(4) 2 . . . ?
C7 Ru2 Ru3 C12 33.7(8) . . . . ?
C7 Ru2 Ru3 C12 -152.3(8) 2 . . . ?
Ru1 Ru2 Ru3 C12 155.9(3) 2 . . . ?
Ru1 Ru2 Ru3 C12 85.5(3) . . . . ?
C9 Ru2 Ru3 C11 54.4(3) . . . 2 ?
C9 Ru2 Ru3 C11 15.7(3) 2 . . 2 ?
C8 Ru2 Ru3 C11 90.1(4) . . . 2 ?
C8 Ru2 Ru3 C11 -20.1(4) 2 . . 2 ?
C7 Ru2 Ru3 C11 128.1(7) . . . 2 ?
C7 Ru2 Ru3 C11 -58.0(7) 2 . . 2 ?
Ru1 Ru2 Ru3 C11 -109.8(2) 2 . . 2 ?
Ru1 Ru2 Ru3 C11 179.8(2) . . . 2 ?
C9 Ru2 Ru3 C11 -15.7(3) . . . . ?
C9 Ru2 Ru3 C11 -54.4(3) 2 . . . ?
C8 Ru2 Ru3 C11 20.1(4) . . . . ?
C8 Ru2 Ru3 C11 -90.1(4) 2 . . . ?
C7 Ru2 Ru3 C11 58.0(7) . . . . ?
C7 Ru2 Ru3 C11 -128.1(7) 2 . . . ?
Ru1 Ru2 Ru3 C11 -179.8(2) 2 . . . ?
Ru1 Ru2 Ru3 C11 109.8(2) . . . . ?
C9 Ru2 Ru3 C13 19.4(2) . . . . ?
C9 Ru2 Ru3 C13 -19.4(2) 2 . . . ?
C8 Ru2 Ru3 C13 55.1(3) . . . . ?
C8 Ru2 Ru3 C13 -55.1(3) 2 . . . ?
C7 Ru2 Ru3 C13 93.0(7) . . . . ?
C7 Ru2 Ru3 C13 -93.0(7) 2 . . . ?
Ru1 Ru2 Ru3 C13 -144.797(17) 2 . . . ?
Ru1 Ru2 Ru3 C13 144.797(16) . . . . ?
C9 Ru2 Ru3 C10 19.4(2) . . . . ?
C9 Ru2 Ru3 C10 -19.4(2) 2 . . . ?
C8 Ru2 Ru3 C10 55.1(3) . . . . ?
C8 Ru2 Ru3 C10 -55.1(3) 2 . . . ?
C7 Ru2 Ru3 C10 93.0(7) . . . . ?
C7 Ru2 Ru3 C10 -93.0(7) 2 . . . ?
Ru1 Ru2 Ru3 C10 -144.797(15) 2 . . . ?
Ru1 Ru2 Ru3 C10 144.797(15) . . . . ?
C9 Ru2 Ru3 Ru1 164.2(2) . . . 2 ?
C9 Ru2 Ru3 Ru1 125.4(2) 2 . . 2 ?
C8 Ru2 Ru3 Ru1 -160.1(3) . . . 2 ?
C8 Ru2 Ru3 Ru1 89.7(3) 2 . . 2 ?
C7 Ru2 Ru3 Ru1 -122.2(7) . . . 2 ?
C7 Ru2 Ru3 Ru1 51.8(7) 2 . . 2 ?
Ru1 Ru2 Ru3 Ru1 -70.41(3) . . . 2 ?
C9 Ru2 Ru3 Ru1 -125.4(2) . . . . ?
C9 Ru2 Ru3 Ru1 -164.2(2) 2 . . . ?
C8 Ru2 Ru3 Ru1 -89.7(3) . . . . ?
C8 Ru2 Ru3 Ru1 160.1(3) 2 . . . ?
C7 Ru2 Ru3 Ru1 -51.8(7) . . . . ?
C7 Ru2 Ru3 Ru1 122.2(7) 2 . . . ?
Ru1 Ru2 Ru3 Ru1 70.41(3) 2 . . . ?
C1 Ru1 Ru3 O1 -136.3(3) . . . . ?
C5 Ru1 Ru3 O1 131.7(10) . . . . ?
C2 Ru1 Ru3 O1 -95.2(3) . . . . ?
C4 Ru1 Ru3 O1 -16.9(7) . . . . ?
C3 Ru1 Ru3 O1 -57.8(4) . . . . ?
C6 Ru1 Ru3 O1 -173.3(4) . . . . ?
Ru2 Ru1 Ru3 O1 126.1(2) . . . . ?
Ru1 Ru1 Ru3 O1 55.5(2) 2 . . . ?
O1 Ru1 Ru3 C12 18.2(5) . . . 2 ?
C1 Ru1 Ru3 C12 -118.1(6) . . . 2 ?
C5 Ru1 Ru3 C12 149.9(11) . . . 2 ?
C2 Ru1 Ru3 C12 -77.0(6) . . . 2 ?
C4 Ru1 Ru3 C12 1.3(8) . . . 2 ?
C3 Ru1 Ru3 C12 -39.6(6) . . . 2 ?
C6 Ru1 Ru3 C12 -155.1(6) . . . 2 ?
Ru2 Ru1 Ru3 C12 144.3(5) . . . 2 ?
Ru1 Ru1 Ru3 C12 73.7(5) 2 . . 2 ?
O1 Ru1 Ru3 C12 97.1(3) . . . . ?
C1 Ru1 Ru3 C12 -39.3(3) . . . . ?
C5 Ru1 Ru3 C12 -131.2(10) . . . . ?
C2 Ru1 Ru3 C12 1.9(4) . . . . ?
C4 Ru1 Ru3 C12 80.2(7) . . . . ?
C3 Ru1 Ru3 C12 39.3(4) . . . . ?
C6 Ru1 Ru3 C12 -76.2(4) . . . . ?
Ru2 Ru1 Ru3 C12 -136.8(2) . . . . ?
Ru1 Ru1 Ru3 C12 152.6(2) 2 . . . ?
O1 Ru1 Ru3 C11 -126.7(10) . . . 2 ?
C1 Ru1 Ru3 C11 96.9(10) . . . 2 ?
C5 Ru1 Ru3 C11 5.0(14) . . . 2 ?
C2 Ru1 Ru3 C11 138.1(10) . . . 2 ?
C4 Ru1 Ru3 C11 -143.6(12) . . . 2 ?
C3 Ru1 Ru3 C11 175.5(10) . . . 2 ?
C6 Ru1 Ru3 C11 59.9(10) . . . 2 ?
Ru2 Ru1 Ru3 C11 -0.6(10) . . . 2 ?
Ru1 Ru1 Ru3 C11 -71.2(10) 2 . . 2 ?
O1 Ru1 Ru3 C11 138.8(3) . . . . ?
C1 Ru1 Ru3 C11 2.5(3) . . . . ?
C5 Ru1 Ru3 C11 -89.4(10) . . . . ?
C2 Ru1 Ru3 C11 43.6(4) . . . . ?
C4 Ru1 Ru3 C11 122.0(7) . . . . ?
C3 Ru1 Ru3 C11 81.1(4) . . . . ?
C6 Ru1 Ru3 C11 -34.5(4) . . . . ?
Ru2 Ru1 Ru3 C11 -95.1(2) . . . . ?
Ru1 Ru1 Ru3 C11 -165.7(2) 2 . . . ?
O1 Ru1 Ru3 C13 59.5(3) . . . . ?
C1 Ru1 Ru3 C13 -76.9(3) . . . . ?
C5 Ru1 Ru3 C13 -168.8(10) . . . . ?
C2 Ru1 Ru3 C13 -35.7(4) . . . . ?
C4 Ru1 Ru3 C13 42.6(7) . . . . ?
C3 Ru1 Ru3 C13 1.7(4) . . . . ?
C6 Ru1 Ru3 C13 -113.9(4) . . . . ?
Ru2 Ru1 Ru3 C13 -174.4(2) . . . . ?
Ru1 Ru1 Ru3 C13 114.9(2) 2 . . . ?
O1 Ru1 Ru3 C10 174.7(4) . . . . ?
C1 Ru1 Ru3 C10 38.4(4) . . . . ?
C5 Ru1 Ru3 C10 -53.5(10) . . . . ?
C2 Ru1 Ru3 C10 79.5(4) . . . . ?
C4 Ru1 Ru3 C10 157.9(7) . . . . ?
C3 Ru1 Ru3 C10 117.0(5) . . . . ?
C6 Ru1 Ru3 C10 1.4(5) . . . . ?
Ru2 Ru1 Ru3 C10 -59.2(3) . . . . ?
Ru1 Ru1 Ru3 C10 -129.8(3) 2 . . . ?
O1 Ru1 Ru3 Ru2 -126.1(2) . . . . ?
C1 Ru1 Ru3 Ru2 97.6(2) . . . . ?
C5 Ru1 Ru3 Ru2 5.7(10) . . . . ?
C2 Ru1 Ru3 Ru2 138.7(3) . . . . ?
C4 Ru1 Ru3 Ru2 -142.9(6) . . . . ?
C3 Ru1 Ru3 Ru2 176.1(3) . . . . ?
C6 Ru1 Ru3 Ru2 60.6(3) . . . . ?
Ru1 Ru1 Ru3 Ru2 -70.602(17) 2 . . . ?
O1 Ru1 Ru3 Ru1 -55.5(2) . . . 2 ?
C1 Ru1 Ru3 Ru1 168.2(2) . . . 2 ?
C5 Ru1 Ru3 Ru1 76.3(10) . . . 2 ?
C2 Ru1 Ru3 Ru1 -150.7(3) . . . 2 ?
C4 Ru1 Ru3 Ru1 -72.3(6) . . . 2 ?
C3 Ru1 Ru3 Ru1 -113.3(3) . . . 2 ?
C6 Ru1 Ru3 Ru1 131.2(3) . . . 2 ?
Ru2 Ru1 Ru3 Ru1 70.602(17) . . . 2 ?
C1 Ru1 O1 Ru1 164.1(4) . . . 2 ?
C5 Ru1 O1 Ru1 -73.8(5) . . . 2 ?
C2 Ru1 O1 Ru1 -170.2(3) . . . 2 ?
C4 Ru1 O1 Ru1 -98.9(4) . . . 2 ?
C3 Ru1 O1 Ru1 -134.5(3) . . . 2 ?
C6 Ru1 O1 Ru1 -147(3) . . . 2 ?
Ru2 Ru1 O1 Ru1 44.6(2) . . . 2 ?
Ru3 Ru1 O1 Ru1 88.7(3) . . . 2 ?
C1 Ru1 O1 Ru3 75.3(5) . . . . ?
C5 Ru1 O1 Ru3 -162.6(4) . . . . ?
C2 Ru1 O1 Ru3 101.1(3) . . . . ?
C4 Ru1 O1 Ru3 172.3(3) . . . . ?
C3 Ru1 O1 Ru3 136.8(3) . . . . ?
C6 Ru1 O1 Ru3 124(3) . . . . ?
Ru2 Ru1 O1 Ru3 -44.13(15) . . . . ?
Ru1 Ru1 O1 Ru3 -88.7(3) 2 . . . ?
C12 Ru3 O1 Ru1 -171.4(3) 2 . . . ?
C12 Ru3 O1 Ru1 -99.6(3) . . . . ?
C11 Ru3 O1 Ru1 162.2(4) 2 . . . ?
C11 Ru3 O1 Ru1 -73.3(5) . . . . ?
C13 Ru3 O1 Ru1 -135.54(15) . . . . ?
C10 Ru3 O1 Ru1 -135.54(15) . . . . ?
Ru2 Ru3 O1 Ru1 44.46(15) . . . . ?
Ru1 Ru3 O1 Ru1 88.9(3) 2 . . . ?
C12 Ru3 O1 Ru1 99.6(3) 2 . . 2 ?
C12 Ru3 O1 Ru1 171.4(3) . . . 2 ?
C11 Ru3 O1 Ru1 73.3(5) 2 . . 2 ?
C11 Ru3 O1 Ru1 -162.2(4) . . . 2 ?
C13 Ru3 O1 Ru1 135.54(15) . . . 2 ?
C10 Ru3 O1 Ru1 135.54(15) . . . 2 ?
Ru2 Ru3 O1 Ru1 -44.46(15) . . . 2 ?
Ru1 Ru3 O1 Ru1 -88.9(3) . . . 2 ?
